data_4031526
loop_
_publ_author_name
'Chang, Yong-Zhi'
'Li, Ming-Lei'
'Zhao, Wen-Feng'
'Wen, Xiaoan'
'Sun, Hongbin'
'Xu, Qing-Long'

_publ_section_title
;
 Construction of Oxadiazepines via Lewis Acid-Catalyzed Tandem 1,5-Hydride
 Shift/Cyclization.
;
_journal_issue 19
_journal_name_full 'The Journal of organic chemistry'
_journal_page_first 9620
_journal_page_last 9627
_journal_paper_doi 10.1021/acs.joc.5b01609
_journal_volume 80
_journal_year 2015
_chemical_formula_sum 'C17 H16 Br N2 O'
_chemical_formula_weight 344.23
_chemical_name_systematic
; 
 ? 
;
_space_group_IT_number 2
_symmetry_cell_setting triclinic
_symmetry_space_group_name_Hall '-P 1'
_symmetry_space_group_name_H-M 'P -1'
_atom_sites_solution_hydrogens geom
_atom_sites_solution_primary direct
_atom_sites_solution_secondary difmap
_audit_creation_method SHELXL-97
_cell_angle_alpha 105.73(3)
_cell_angle_beta 101.83(3)
_cell_angle_gamma 107.80(3)
_cell_formula_units_Z 2
_cell_length_a 9.2010(18)
_cell_length_b 9.6050(19)
_cell_length_c 9.6880(19)
_cell_measurement_reflns_used 25
_cell_measurement_temperature 293(2)
_cell_measurement_theta_max 13
_cell_measurement_theta_min 9
_cell_volume 744.9(4)
_computing_cell_refinement 'CAD4 EXPRESS'
_computing_data_collection 'CAD4 EXPRESS(Enraf-Nonius,1994)'
_computing_data_reduction 'XCAD4(Harms & Wocadlo,1995)'
_computing_structure_refinement 'SHELXL-97 (Sheldrick, 1997)'
_computing_structure_solution 'SHELXS-97 (Sheldrick, 1990)'
_diffrn_ambient_temperature 293(2)
_diffrn_measured_fraction_theta_full 1.000
_diffrn_measured_fraction_theta_max 1.000
_diffrn_measurement_device_type 'Nonius CAD4'
_diffrn_measurement_method \w/2\q
_diffrn_radiation_monochromator graphite
_diffrn_radiation_source 'fine-focus sealed tube'
_diffrn_radiation_type MoK\a
_diffrn_radiation_wavelength 0.71073
_diffrn_reflns_av_R_equivalents 0.0677
_diffrn_reflns_av_sigmaI/netI 0.0806
_diffrn_reflns_limit_h_max 11
_diffrn_reflns_limit_h_min 0
_diffrn_reflns_limit_k_max 11
_diffrn_reflns_limit_k_min -11
_diffrn_reflns_limit_l_max 11
_diffrn_reflns_limit_l_min -11
_diffrn_reflns_number 2914
_diffrn_reflns_theta_full 25.37
_diffrn_reflns_theta_max 25.37
_diffrn_reflns_theta_min 2.30
_diffrn_standards_decay_% 1
_diffrn_standards_interval_count 200
_diffrn_standards_interval_time 2h
_diffrn_standards_number 3
_exptl_absorpt_coefficient_mu 2.759
_exptl_absorpt_correction_T_max 0.7699
_exptl_absorpt_correction_T_min 0.6084
_exptl_absorpt_correction_type psi-scan
_exptl_crystal_density_diffrn 1.535
_exptl_crystal_density_method 'not measured'
_exptl_crystal_F_000 350
_exptl_crystal_size_max 0.20
_exptl_crystal_size_mid 0.10
_exptl_crystal_size_min 0.10
_refine_diff_density_max 0.503
_refine_diff_density_min -0.756
_refine_diff_density_rms 0.095
_refine_ls_extinction_method none
_refine_ls_goodness_of_fit_ref 1.004
_refine_ls_hydrogen_treatment constr
_refine_ls_matrix_type full
_refine_ls_number_parameters 190
_refine_ls_number_reflns 2730
_refine_ls_number_restraints 0
_refine_ls_restrained_S_all 1.004
_refine_ls_R_factor_all 0.1188
_refine_ls_R_factor_gt 0.0680
_refine_ls_shift/su_max 0.000
_refine_ls_shift/su_mean 0.000
_refine_ls_structure_factor_coef Fsqd
_refine_ls_weighting_details 'calc w=1/[\s^2^(Fo^2^)+(0.0890P)^2^+0.0000P] where P=(Fo^2^+2Fc^2^)/3'
_refine_ls_weighting_scheme calc
_refine_ls_wR_factor_gt 0.1493
_refine_ls_wR_factor_ref 0.1683
_reflns_number_gt 1611
_reflns_number_total 2730
_reflns_threshold_expression >2sigma(I)
_cod_data_source_file jo5b01609_si_002.cif
_cod_data_source_block x
_cod_depositor_comments
;
The following automatic conversions were performed:

'_symmetry_cell_setting' value 'Triclinic' changed to 'triclinic'
according to
/usr/data/users/saulius/crontab/automatic-downloads/rss-feeds/ACS/lib/dictionaries/cif_core.dic
dictionary named 'cif_core.dic' version 2.4.2 from 2011-04-26.

Automatic conversion script
Id: cif_fix_values 3271 2015-04-21 07:52:19Z andrius 

 Adding full bibliography for 4031526.cif.
;
_cod_original_cell_volume 744.9(3)
_cod_original_sg_symbol_H-M P-1
_cod_database_code 4031526

loop_
_symmetry_equiv_pos_as_xyz
'x, y, z'
'-x, -y, -z'

loop_
_atom_site_label
_atom_site_type_symbol
_atom_site_fract_x
_atom_site_fract_y
_atom_site_fract_z
_atom_site_U_iso_or_equiv
_atom_site_adp_type
_atom_site_occupancy
_atom_site_symmetry_multiplicity
_atom_site_calc_flag
_atom_site_refinement_flags
Br Br 0.08831(10) -0.16497(8) 0.35946(9) 0.0681(3) Uani 1 1 d .
O O 0.1038(5) 0.3991(5) 0.3914(4) 0.0439(10) Uani 1 1 d .
N1 N 0.3308(6) 0.6409(5) 0.4647(5) 0.0402(12) Uani 1 1 d .
C1 C 0.2690(7) 0.4899(7) 0.4815(7) 0.0433(15) Uani 1 1 d .
H1A H 0.3363 0.4307 0.4583 0.052 Uiso 1 1 calc R
N2 N 0.0874(6) 0.3285(5) 0.2365(5) 0.0420(12) Uani 1 1 d .
C2 C 0.2798(8) 0.5336(8) 0.6497(7) 0.0547(17) Uani 1 1 d .
H2A H 0.1812 0.4711 0.6612 0.066 Uiso 1 1 calc R
H2B H 0.3688 0.5167 0.7060 0.066 Uiso 1 1 calc R
C3 C 0.3058(8) 0.7037(7) 0.7040(7) 0.0548(17) Uani 1 1 d .
H3A H 0.3649 0.7542 0.8111 0.066 Uiso 1 1 calc R
H3B H 0.2042 0.7173 0.6857 0.066 Uiso 1 1 calc R
C4 C 0.4021(8) 0.7676(7) 0.6115(7) 0.0471(16) Uani 1 1 d .
H4A H 0.3907 0.8628 0.6044 0.057 Uiso 1 1 calc R
H4B H 0.5151 0.7889 0.6537 0.057 Uiso 1 1 calc R
C5 C 0.3845(7) 0.6558(6) 0.3436(6) 0.0380(14) Uani 1 1 d .
C6 C 0.5281(8) 0.7744(7) 0.3652(8) 0.0518(16) Uani 1 1 d .
H6A H 0.5902 0.8445 0.4623 0.062 Uiso 1 1 calc R
C7 C 0.5797(9) 0.7892(8) 0.2434(9) 0.0603(19) Uani 1 1 d .
H7A H 0.6763 0.8690 0.2592 0.072 Uiso 1 1 calc R
C8 C 0.4881(9) 0.6857(8) 0.0976(9) 0.0613(19) Uani 1 1 d .
H8A H 0.5234 0.6957 0.0161 0.074 Uiso 1 1 calc R
C9 C 0.3450(8) 0.5683(8) 0.0747(7) 0.0481(16) Uani 1 1 d .
H9A H 0.2856 0.4975 -0.0227 0.058 Uiso 1 1 calc R
C10 C 0.2871(7) 0.5530(6) 0.1940(7) 0.0418(15) Uani 1 1 d .
C11 C 0.1201(8) 0.4421(7) 0.1633(7) 0.0472(15) Uani 1 1 d .
H11A H 0.0351 0.4461 0.0956 0.057 Uiso 1 1 calc R
C12 C 0.1357(6) 0.2016(6) 0.2075(6) 0.0376(14) Uani 1 1 d .
C13 C 0.1952(7) 0.1630(7) 0.0882(7) 0.0425(14) Uani 1 1 d .
H13A H 0.2122 0.2260 0.0304 0.051 Uiso 1 1 calc R
C14 C 0.2288(7) 0.0290(7) 0.0568(7) 0.0492(16) Uani 1 1 d .
H14A H 0.2722 0.0055 -0.0210 0.059 Uiso 1 1 calc R
C15 C 0.2010(7) -0.0715(7) 0.1355(7) 0.0488(16) Uani 1 1 d .
H15A H 0.2244 -0.1611 0.1134 0.059 Uiso 1 1 calc R
C16 C 0.1352(7) -0.0295(7) 0.2508(7) 0.0463(15) Uani 1 1 d .
C17 C 0.1056(7) 0.1049(6) 0.2883(7) 0.0465(15) Uani 1 1 d .
H17A H 0.0653 0.1305 0.3681 0.056 Uiso 1 1 calc R

loop_
_atom_site_aniso_label
_atom_site_aniso_U_11
_atom_site_aniso_U_22
_atom_site_aniso_U_33
_atom_site_aniso_U_23
_atom_site_aniso_U_13
_atom_site_aniso_U_12
Br 0.0844(6) 0.0494(5) 0.0820(6) 0.0333(4) 0.0338(4) 0.0272(4)
O 0.042(3) 0.039(2) 0.046(3) 0.0070(19) 0.024(2) 0.0100(19)
N1 0.050(3) 0.033(3) 0.030(3) 0.005(2) 0.014(2) 0.011(2)
C1 0.048(4) 0.039(3) 0.044(4) 0.012(3) 0.021(3) 0.016(3)
N2 0.044(3) 0.036(3) 0.040(3) 0.009(2) 0.013(2) 0.012(2)
C2 0.064(5) 0.057(4) 0.044(4) 0.019(3) 0.022(3) 0.020(3)
C3 0.066(5) 0.055(4) 0.040(4) 0.009(3) 0.018(3) 0.023(3)
C4 0.052(4) 0.036(3) 0.048(4) 0.009(3) 0.019(3) 0.013(3)
C5 0.036(3) 0.036(3) 0.041(4) 0.015(3) 0.011(3) 0.012(3)
C6 0.053(4) 0.045(4) 0.055(4) 0.015(3) 0.021(3) 0.014(3)
C7 0.063(5) 0.051(4) 0.077(5) 0.033(4) 0.040(4) 0.014(4)
C8 0.077(5) 0.061(4) 0.070(5) 0.037(4) 0.048(4) 0.031(4)
C9 0.062(4) 0.055(4) 0.042(4) 0.023(3) 0.029(3) 0.029(4)
C10 0.051(4) 0.033(3) 0.053(4) 0.021(3) 0.022(3) 0.022(3)
C11 0.049(4) 0.040(3) 0.047(4) 0.017(3) 0.007(3) 0.014(3)
C12 0.029(3) 0.032(3) 0.039(3) 0.007(3) 0.004(3) 0.004(2)
C13 0.042(4) 0.041(3) 0.039(4) 0.010(3) 0.013(3) 0.014(3)
C14 0.041(4) 0.049(4) 0.043(4) 0.006(3) 0.015(3) 0.005(3)
C15 0.044(4) 0.043(4) 0.048(4) 0.002(3) 0.011(3) 0.016(3)
C16 0.042(4) 0.039(3) 0.043(4) 0.013(3) -0.001(3) 0.008(3)
C17 0.046(4) 0.035(3) 0.048(4) 0.008(3) 0.016(3) 0.006(3)

loop_
_atom_type_symbol
_atom_type_description
_atom_type_scat_dispersion_real
_atom_type_scat_dispersion_imag
_atom_type_scat_source
C C 0.0033 0.0016 'International Tables Vol C Tables 4.2.6.8 and 6.1.1.4'
H H 0.0000 0.0000 'International Tables Vol C Tables 4.2.6.8 and 6.1.1.4'
N N 0.0061 0.0033 'International Tables Vol C Tables 4.2.6.8 and 6.1.1.4'
O O 0.0106 0.0060 'International Tables Vol C Tables 4.2.6.8 and 6.1.1.4'
Br Br -0.2901 2.4595 'International Tables Vol C Tables 4.2.6.8 and 6.1.1.4'

loop_
_geom_angle_atom_site_label_1
_geom_angle_atom_site_label_2
_geom_angle_atom_site_label_3
_geom_angle
N2 O C1 112.0(4)
C5 N1 C1 121.6(4)
C5 N1 C4 120.8(5)
C1 N1 C4 110.9(4)
O C1 N1 112.7(5)
O C1 C2 108.6(5)
N1 C1 C2 103.5(5)
O C1 H1A 110.6
N1 C1 H1A 110.6
C2 C1 H1A 110.6
C12 N2 O 113.5(4)
C12 N2 C11 123.0(5)
O N2 C11 112.1(4)
C3 C2 C1 105.5(5)
C3 C2 H2A 110.7
C1 C2 H2A 110.7
C3 C2 H2B 110.7
C1 C2 H2B 110.7
H2A C2 H2B 108.8
C2 C3 C4 103.1(5)
C2 C3 H3A 111.1
C4 C3 H3A 111.1
C2 C3 H3B 111.1
C4 C3 H3B 111.1
H3A C3 H3B 109.1
N1 C4 C3 102.6(5)
N1 C4 H4A 111.3
C3 C4 H4A 111.3
N1 C4 H4B 111.3
C3 C4 H4B 111.3
H4A C4 H4B 109.2
C6 C5 N1 121.0(5)
C6 C5 C10 119.3(5)
N1 C5 C10 119.6(5)
C7 C6 C5 120.5(6)
C7 C6 H6A 119.7
C5 C6 H6A 119.7
C6 C7 C8 120.5(6)
C6 C7 H7A 119.8
C8 C7 H7A 119.8
C9 C8 C7 119.5(6)
C9 C8 H8A 120.2
C7 C8 H8A 120.2
C8 C9 C10 121.5(6)
C8 C9 H9A 119.2
C10 C9 H9A 119.2
C9 C10 C5 118.6(6)
C9 C10 C11 120.2(6)
C5 C10 C11 121.0(5)
N2 C11 C10 121.5(5)
N2 C11 H11A 119.3
C10 C11 H11A 119.3
C17 C12 C13 120.1(6)
C17 C12 N2 118.4(5)
C13 C12 N2 121.0(5)
C14 C13 C12 118.7(6)
C14 C13 H13A 120.7
C12 C13 H13A 120.7
C15 C14 C13 123.2(6)
C15 C14 H14A 118.4
C13 C14 H14A 118.4
C14 C15 C16 115.5(6)
C14 C15 H15A 122.3
C16 C15 H15A 122.3
C17 C16 C15 122.9(6)
C17 C16 Br 119.3(5)
C15 C16 Br 117.8(5)
C16 C17 C12 119.6(6)
C16 C17 H17A 120.2
C12 C17 H17A 120.2

loop_
_geom_bond_atom_site_label_1
_geom_bond_atom_site_label_2
_geom_bond_distance
Br C16 1.890(6)
O N2 1.424(6)
O C1 1.437(7)
N1 C5 1.388(7)
N1 C1 1.454(7)
N1 C4 1.458(7)
C1 C2 1.542(8)
C1 H1A 0.9800
N2 C12 1.400(7)
N2 C11 1.445(8)
C2 C3 1.499(8)
C2 H2A 0.9700
C2 H2B 0.9700
C3 C4 1.503(8)
C3 H3A 0.9700
C3 H3B 0.9700
C4 H4A 0.9700
C4 H4B 0.9700
C5 C6 1.387(8)
C5 C10 1.425(8)
C6 C7 1.385(9)
C6 H6A 0.9300
C7 C8 1.390(10)
C7 H7A 0.9300
C8 C9 1.375(9)
C8 H8A 0.9300
C9 C10 1.392(8)
C9 H9A 0.9300
C10 C11 1.492(8)
C11 H11A 0.9300
C12 C17 1.370(8)
C12 C13 1.388(8)
C13 C14 1.383(8)
C13 H13A 0.9300
C14 C15 1.381(9)
C14 H14A 0.9300
C15 C16 1.400(9)
C15 H15A 0.9300
C16 C17 1.369(8)
C17 H17A 0.9300

loop_
_geom_torsion_atom_site_label_1
_geom_torsion_atom_site_label_2
_geom_torsion_atom_site_label_3
_geom_torsion_atom_site_label_4
_geom_torsion
N2 O C1 N1 77.3(5)
N2 O C1 C2 -168.6(5)
C5 N1 C1 O -81.6(6)
C4 N1 C1 O 127.0(5)
C5 N1 C1 C2 161.2(5)
C4 N1 C1 C2 9.8(6)
C1 O N2 C12 73.7(5)
C1 O N2 C11 -71.3(6)
O C1 C2 C3 -105.4(6)
N1 C1 C2 C3 14.6(7)
C1 C2 C3 C4 -32.5(7)
C5 N1 C4 C3 178.3(5)
C1 N1 C4 C3 -30.1(6)
C2 C3 C4 N1 37.7(6)
C1 N1 C5 C6 -134.3(6)
C4 N1 C5 C6 14.3(8)
C1 N1 C5 C10 48.9(7)
C4 N1 C5 C10 -162.5(5)
N1 C5 C6 C7 -179.3(6)
C10 C5 C6 C7 -2.5(9)
C5 C6 C7 C8 0.2(11)
C6 C7 C8 C9 0.3(11)
C7 C8 C9 C10 1.8(10)
C8 C9 C10 C5 -4.1(9)
C8 C9 C10 C11 169.8(6)
C6 C5 C10 C9 4.4(8)
N1 C5 C10 C9 -178.7(5)
C6 C5 C10 C11 -169.5(6)
N1 C5 C10 C11 7.4(8)
C12 N2 C11 C10 -67.8(8)
O N2 C11 C10 73.3(7)
C9 C10 C11 N2 129.3(6)
C5 C10 C11 N2 -56.9(8)
O N2 C12 C17 36.2(7)
C11 N2 C12 C17 176.8(5)
O N2 C12 C13 -151.3(5)
C11 N2 C12 C13 -10.7(8)
C17 C12 C13 C14 -2.4(8)
N2 C12 C13 C14 -174.8(5)
C12 C13 C14 C15 2.2(9)
C13 C14 C15 C16 0.2(9)
C14 C15 C16 C17 -2.4(9)
C14 C15 C16 Br 178.2(4)
C15 C16 C17 C12 2.3(9)
Br C16 C17 C12 -178.4(4)
C13 C12 C17 C16 0.2(9)
N2 C12 C17 C16 172.8(5)
